data_7222546
loop_
_publ_author_name
'Berger, U.'
'Schultz-Coulon, V.'
'Schnick, W.'

_publ_section_title
;
 Ca2 Sr (W N4), das erste gemischte Erdalkalimetall-nitridowolframat
;
_journal_name_full
;
Zeitschrift fuer Naturforschung, Teil B. Anorganische Chemie, Organische 
Chemie (42,1987-)
;
_journal_page_first 213
_journal_page_last 216
_journal_volume 50
_journal_year 1995
_chemical_formula_sum 'Ca2 N4 Sr W'
_chemical_name_systematic 'Ca2 Sr (W N4)'
_space_group_IT_number 61
_symmetry_space_group_name_Hall '-P 2ac 2ab'
_symmetry_space_group_name_H-M 'P b c a'
_cell_angle_alpha 90
_cell_angle_beta 90
_cell_angle_gamma 90
_cell_formula_units_Z 8
_cell_length_a 10.177
_cell_length_b 9.344
_cell_length_c 11.318
_cell_volume 1076.273
_citation_journal_id_ASTM ZNBSEN
_cod_data_source_file Berger_ZNBSEN_1995_1716.cif
_cod_data_source_block Ca2N4Sr1W1
_cod_original_formula_sum 'Ca2 N4 Sr1 W1'
_cod_database_code 7222546

loop_
_symmetry_equiv_pos_as_xyz
x,y,z
-x+1/2,-y,z+1/2
x+1/2,-y+1/2,-z
-x,y+1/2,-z+1/2
-x,-y,-z
x-1/2,y,-z-1/2
-x-1/2,y-1/2,z
x,-y-1/2,z-1/2

loop_
_atom_site_label
_atom_site_type_symbol
_atom_site_fract_x
_atom_site_fract_y
_atom_site_fract_z
_atom_site_occupancy
_atom_site_U_iso_or_equiv
Ca1 Ca+2 0.0303 -0.1329 0.1444 1 0.0
N1 N-3 0.4979 0.1093 0.2703 1 0.0
N4 N-3 0.1642 0.0516 0.0055 1 0.0
N3 N-3 0.2589 -0.2074 0.177 1 0.0
N2 N-3 0.508 -0.1799 0.031 1 0.0
Sr1 Sr+2 0.2774 0.1871 0.3828 1 0.0
Ca2 Ca+2 0.3778 0.0275 0.1015 1 0.0
W1 W+6 -0.1015 -0.1921 -0.1125 1 0.0
